data_4340062
loop_
_publ_author_name
'Zhang, Jiliang'
'Wang, Yingmin'
'Bobev, Svilen'

_publ_section_title
;
 Structural Modulations in the Rare-Earth Metal Digermanides REAl1-xGe2
 (RE = Gd-Tm, Lu, Y; 0.8 &lt; x &lt; 0.9). Correlations between Long- and
 Short-Range Vacancy Ordering.
;
_journal_issue 3
_journal_name_full 'Inorganic chemistry'
_journal_page_first 722
_journal_page_last 732
_journal_paper_doi 10.1021/ic501002j
_journal_volume 54
_journal_year 2015
_chemical_formula_sum 'Al0.13 Ge2 Tm'
_chemical_formula_weight 317.48
_chemical_name_systematic
; 
 ? 
;
_space_group_IT_number 63
_symmetry_cell_setting orthorhombic
_symmetry_space_group_name_Hall '-C 2c 2'
_symmetry_space_group_name_H-M 'C m c m'
_atom_sites_solution_primary direct
_atom_sites_solution_secondary difmap
_audit_creation_method SHELXL-97
_cell_angle_alpha 90.00
_cell_angle_beta 90.00
_cell_angle_gamma 90.00
_cell_formula_units_Z 4
_cell_length_a 4.0353(10)
_cell_length_b 15.875(4)
_cell_length_c 3.8983(9)
_cell_measurement_reflns_used 725
_cell_measurement_temperature 200(2)
_cell_measurement_theta_max 30.23
_cell_measurement_theta_min 2.57
_cell_volume 249.73(11)
_computing_cell_refinement 'Bruker SMART'
_computing_data_collection 'Bruker SMART'
_computing_data_reduction 'Bruker SAINT'
_computing_molecular_graphics 'Bruker SHELXTL'
_computing_publication_material 'Bruker SHELXTL'
_computing_structure_refinement 'SHELXL-97 (Sheldrick, 1997)'
_computing_structure_solution 'SHELXS-97 (Sheldrick, 1990)'
_diffrn_ambient_temperature 200(2)
_diffrn_measured_fraction_theta_full 1.000
_diffrn_measured_fraction_theta_max 0.983
_diffrn_measurement_device_type 'CCD area detector'
_diffrn_measurement_method 'phi and omega scans'
_diffrn_radiation_monochromator graphite
_diffrn_radiation_source 'fine-focus sealed tube'
_diffrn_radiation_type MoK\a
_diffrn_radiation_wavelength 0.71073
_diffrn_reflns_av_R_equivalents 0.0277
_diffrn_reflns_av_sigmaI/netI 0.0195
_diffrn_reflns_limit_h_max 5
_diffrn_reflns_limit_h_min -5
_diffrn_reflns_limit_k_max 20
_diffrn_reflns_limit_k_min -21
_diffrn_reflns_limit_l_max 5
_diffrn_reflns_limit_l_min -5
_diffrn_reflns_number 1379
_diffrn_reflns_theta_full 29.00
_diffrn_reflns_theta_max 29.93
_diffrn_reflns_theta_min 2.57
_exptl_absorpt_coefficient_mu 58.766
_exptl_absorpt_correction_T_max 0.2021
_exptl_absorpt_correction_T_min 0.0887
_exptl_absorpt_correction_type multi-scan
_exptl_absorpt_process_details SADABS
_exptl_crystal_colour silver
_exptl_crystal_density_diffrn 8.444
_exptl_crystal_density_method 'not measured'
_exptl_crystal_description irregular
_exptl_crystal_F_000 539
_exptl_crystal_size_max 0.08
_exptl_crystal_size_mid 0.05
_exptl_crystal_size_min 0.04
_refine_diff_density_max 3.139
_refine_diff_density_min -1.827
_refine_diff_density_rms 0.370
_refine_ls_extinction_coef 0.0028(3)
_refine_ls_extinction_expression Fc^*^=kFc[1+0.001xFc^2^\l^3^/sin(2\q)]^-1/4^
_refine_ls_extinction_method SHELXL
_refine_ls_goodness_of_fit_ref 1.090
_refine_ls_matrix_type full
_refine_ls_number_parameters 17
_refine_ls_number_reflns 228
_refine_ls_number_restraints 0
_refine_ls_restrained_S_all 1.090
_refine_ls_R_factor_all 0.0206
_refine_ls_R_factor_gt 0.0202
_refine_ls_shift/su_max 0.000
_refine_ls_shift/su_mean 0.000
_refine_ls_structure_factor_coef Fsqd
_refine_ls_weighting_details 'calc w=1/[\s^2^(Fo^2^)+(0.0193P)^2^+7.3470P] where P=(Fo^2^+2Fc^2^)/3'
_refine_ls_weighting_scheme calc
_refine_ls_wR_factor_gt 0.0449
_refine_ls_wR_factor_ref 0.0450
_reflns_number_gt 223
_reflns_number_total 228
_reflns_threshold_expression >2sigma(I)
_cod_data_source_file ic501002j_si_002.cif
_cod_data_source_block TmAlGe
_cod_depositor_comments
;
The following automatic conversions were performed:

'_symmetry_cell_setting' value 'Orthorhombic' changed to
'orthorhombic' according to
/usr/data/users/saulius/crontab/automatic-downloads/rss-feeds/ACS/lib/dictionaries/cif_core.dic
dictionary named 'cif_core.dic' version 2.4.2 from 2011-04-26.

Automatic conversion script
Id: cif_fix_values 2281 2013-09-26 08:29:07Z andrius 

 Adding full bibliography for 4340057--4340064.cif.
;
_cod_original_cell_volume 249.73(10)
_cod_original_sg_symbol_H-M Cmcm
_cod_database_code 4340062

loop_
_symmetry_equiv_pos_as_xyz
'x, y, z'
'-x, -y, z+1/2'
'-x, y, -z+1/2'
'x, -y, -z'
'x+1/2, y+1/2, z'
'-x+1/2, -y+1/2, z+1/2'
'-x+1/2, y+1/2, -z+1/2'
'x+1/2, -y+1/2, -z'
'-x, -y, -z'
'x, y, -z-1/2'
'x, -y, z-1/2'
'-x, y, z'
'-x+1/2, -y+1/2, -z'
'x+1/2, y+1/2, -z-1/2'
'x+1/2, -y+1/2, z-1/2'
'-x+1/2, y+1/2, z'

loop_
_atom_site_label
_atom_site_type_symbol
_atom_site_fract_x
_atom_site_fract_y
_atom_site_fract_z
_atom_site_U_iso_or_equiv
_atom_site_adp_type
_atom_site_occupancy
_atom_site_symmetry_multiplicity
_atom_site_calc_flag
_atom_site_refinement_flags
Tm Tm 0.0000 0.39641(3) 0.2500 0.0054(2) Uani 1 4 d S
Ge1 Ge 0.0000 0.05239(9) 0.2500 0.0110(3) Uani 1 4 d S
Ge2 Ge 0.0000 0.75277(9) 0.2500 0.0214(3) Uani 1 4 d S
Al Al 0.0000 0.190(2) 0.2500 0.009(6) Uiso 0.12(2) 4 d SP

loop_
_atom_site_aniso_label
_atom_site_aniso_U_11
_atom_site_aniso_U_22
_atom_site_aniso_U_33
_atom_site_aniso_U_23
_atom_site_aniso_U_13
_atom_site_aniso_U_12
Tm 0.0039(2) 0.0067(3) 0.0056(3) 0.000 0.000 0.000
Ge1 0.0048(5) 0.0220(6) 0.0062(5) 0.000 0.000 0.000
Ge2 0.0238(7) 0.0118(7) 0.0286(8) 0.000 0.000 0.000

loop_
_atom_type_symbol
_atom_type_description
_atom_type_scat_dispersion_real
_atom_type_scat_dispersion_imag
_atom_type_scat_source
Al Al 0.0645 0.0514 'International Tables Vol C Tables 4.2.6.8 and 6.1.1.4'
Ge Ge 0.1547 1.8001 'International Tables Vol C Tables 4.2.6.8 and 6.1.1.4'
Tm Tm -0.3139 5.2483 'International Tables Vol C Tables 4.2.6.8 and 6.1.1.4'

loop_
_geom_angle_atom_site_label_1
_geom_angle_atom_site_label_2
_geom_angle_atom_site_label_3
_geom_angle
_geom_angle_site_symmetry_1
_geom_angle_site_symmetry_3
Ge1 Tm Ge1 147.69(6) 13_556 13_455
Ge1 Tm Ge1 87.39(2) 13_556 13_456
Ge1 Tm Ge1 83.73(2) 13_455 13_456
Ge1 Tm Ge1 83.73(2) 13_556 13
Ge1 Tm Ge1 87.39(2) 13_455 13
Ge1 Tm Ge1 147.69(6) 13_456 13
Ge1 Tm Ge2 131.77(3) 13_556 5_445
Ge1 Tm Ge2 75.56(3) 13_455 5_445
Ge1 Tm Ge2 75.56(3) 13_456 5_445
Ge1 Tm Ge2 131.77(3) 13 5_445
Ge1 Tm Ge2 75.56(3) 13_556 5_545
Ge1 Tm Ge2 131.77(3) 13_455 5_545
Ge1 Tm Ge2 131.77(3) 13_456 5_545
Ge1 Tm Ge2 75.56(3) 13 5_545
Ge2 Tm Ge2 83.01(4) 5_445 5_545
Ge1 Tm Ge2 129.71(2) 13_556 9_565
Ge1 Tm Ge2 77.92(3) 13_455 9_565
Ge1 Tm Ge2 129.71(3) 13_456 9_565
Ge1 Tm Ge2 77.92(3) 13 9_565
Ge2 Tm Ge2 54.672(12) 5_445 9_565
Ge2 Tm Ge2 54.672(12) 5_545 9_565
Ge1 Tm Ge2 77.92(3) 13_556 9_566
Ge1 Tm Ge2 129.71(3) 13_455 9_566
Ge1 Tm Ge2 77.92(3) 13_456 9_566
Ge1 Tm Ge2 129.71(2) 13 9_566
Ge2 Tm Ge2 54.672(12) 5_445 9_566
Ge2 Tm Ge2 54.672(12) 5_545 9_566
Ge2 Tm Ge2 78.91(4) 9_565 9_566
Ge1 Tm Al 170.1(5) 13_556 13_455
Ge1 Tm Al 42.2(5) 13_455 13_455
Ge1 Tm Al 95.29(15) 13_456 13_455
Ge1 Tm Al 98.73(13) 13 13_455
Ge2 Tm Al 40.8(4) 5_445 13_455
Ge2 Tm Al 95.7(5) 5_545 13_455
Ge2 Tm Al 42.7(4) 9_565 13_455
Ge2 Tm Al 93.3(5) 9_566 13_455
Ge1 Tm Al 42.2(5) 13_556 13_556
Ge1 Tm Al 170.1(5) 13_455 13_556
Ge1 Tm Al 98.73(13) 13_456 13_556
Ge1 Tm Al 95.29(15) 13 13_556
Ge2 Tm Al 95.7(5) 5_445 13_556
Ge2 Tm Al 40.8(4) 5_545 13_556
Ge2 Tm Al 93.3(5) 9_565 13_556
Ge2 Tm Al 42.7(4) 9_566 13_556
Al Tm Al 128.0(11) 13_455 13_556
Ge1 Tm Al 98.73(13) 13_556 13_456
Ge1 Tm Al 95.29(15) 13_455 13_456
Ge1 Tm Al 42.2(5) 13_456 13_456
Ge1 Tm Al 170.1(5) 13 13_456
Ge2 Tm Al 40.8(4) 5_445 13_456
Ge2 Tm Al 95.7(5) 5_545 13_456
Ge2 Tm Al 93.3(5) 9_565 13_456
Ge2 Tm Al 42.7(4) 9_566 13_456
Al Tm Al 77.3(4) 13_455 13_456
Al Tm Al 80.5(4) 13_556 13_456
Ge1 Tm Al 95.29(15) 13_556 13
Ge1 Tm Al 98.73(13) 13_455 13
Ge1 Tm Al 170.1(5) 13_456 13
Ge1 Tm Al 42.2(5) 13 13
Ge2 Tm Al 95.7(5) 5_445 13
Ge2 Tm Al 40.8(4) 5_545 13
Ge2 Tm Al 42.7(4) 9_565 13
Ge2 Tm Al 93.3(5) 9_566 13
Al Tm Al 80.5(4) 13_455 13
Al Tm Al 77.3(4) 13_556 13
Al Tm Al 128.0(11) 13_456 13
Al Ge1 Ge1 130.48(5) . 9
Al Ge1 Ge1 130.48(5) . 9_556
Ge1 Ge1 Ge1 99.04(10) 9 9_556
Al Ge1 Tm 73.84(3) . 13_556
Ge1 Ge1 Tm 133.49(3) 9 13_556
Ge1 Ge1 Tm 70.913(18) 9_556 13_556
Al Ge1 Tm 73.84(3) . 13_455
Ge1 Ge1 Tm 70.913(18) 9 13_455
Ge1 Ge1 Tm 133.49(3) 9_556 13_455
Tm Ge1 Tm 147.69(6) 13_556 13_455
Al Ge1 Tm 73.84(3) . 13
Ge1 Ge1 Tm 70.913(18) 9 13
Ge1 Ge1 Tm 133.49(3) 9_556 13
Tm Ge1 Tm 83.73(2) 13_556 13
Tm Ge1 Tm 87.39(2) 13_455 13
Al Ge1 Tm 73.84(3) . 13_456
Ge1 Ge1 Tm 133.49(3) 9 13_456
Ge1 Ge1 Tm 70.913(18) 9_556 13_456
Tm Ge1 Tm 87.39(2) 13_556 13_456
Tm Ge1 Tm 83.73(2) 13_455 13_456
Tm Ge1 Tm 147.69(6) 13 13_456
Al Ge1 Tm 140.825(19) . 5_445
Ge1 Ge1 Tm 59.79(4) 9 5_445
Ge1 Ge1 Tm 59.79(4) 9_556 5_445
Tm Ge1 Tm 130.70(3) 13_556 5_445
Tm Ge1 Tm 77.25(2) 13_455 5_445
Tm Ge1 Tm 130.70(3) 13 5_445
Tm Ge1 Tm 77.25(2) 13_456 5_445
Al Ge1 Tm 140.825(19) . 5_545
Ge1 Ge1 Tm 59.79(4) 9 5_545
Ge1 Ge1 Tm 59.79(4) 9_556 5_545
Tm Ge1 Tm 77.25(2) 13_556 5_545
Tm Ge1 Tm 130.70(3) 13_455 5_545
Tm Ge1 Tm 77.25(2) 13 5_545
Tm Ge1 Tm 130.70(3) 13_456 5_545
Tm Ge1 Tm 78.35(4) 5_445 5_545
Al Ge2 Al 129.9(16) 9_566 9_565
Al Ge2 Al 100.8(6) 9_566 5_455
Al Ge2 Al 100.8(6) 9_565 5_455
Al Ge2 Al 100.8(6) 9_566 5
Al Ge2 Al 100.8(6) 9_565 5
Al Ge2 Al 127.3(15) 5_455 5
Al Ge2 Ge2 130.0(3) 9_566 13_465
Al Ge2 Ge2 52.0(3) 9_565 13_465
Al Ge2 Ge2 48.8(3) 5_455 13_465
Al Ge2 Ge2 129.1(3) 5 13_465
Al Ge2 Ge2 52.0(3) 9_566 13_566
Al Ge2 Ge2 130.0(3) 9_565 13_566
Al Ge2 Ge2 129.1(3) 5_455 13_566
Al Ge2 Ge2 48.8(3) 5 13_566
Ge2 Ge2 Ge2 176.40(12) 13_465 13_566
Al Ge2 Ge2 130.0(3) 9_566 13_565
Al Ge2 Ge2 52.0(3) 9_565 13_565
Al Ge2 Ge2 129.1(3) 5_455 13_565
Al Ge2 Ge2 48.8(3) 5 13_565
Ge2 Ge2 Ge2 91.92(2) 13_465 13_565
Ge2 Ge2 Ge2 87.97(2) 13_566 13_565
Al Ge2 Ge2 52.0(3) 9_566 13_466
Al Ge2 Ge2 130.0(3) 9_565 13_466
Al Ge2 Ge2 48.8(3) 5_455 13_466
Al Ge2 Ge2 129.1(3) 5 13_466
Ge2 Ge2 Ge2 87.97(2) 13_465 13_466
Ge2 Ge2 Ge2 91.92(2) 13_566 13_466
Ge2 Ge2 Ge2 176.40(12) 13_565 13_466
Al Ge2 Tm 71.5(6) 9_566 5
Al Ge2 Tm 71.5(6) 9_565 5
Al Ge2 Tm 157.9(7) 5_455 5
Al Ge2 Tm 74.8(7) 5 5
Ge2 Ge2 Tm 119.99(6) 13_465 5
Ge2 Ge2 Tm 63.07(4) 13_566 5
Ge2 Ge2 Tm 63.07(4) 13_565 5
Ge2 Ge2 Tm 119.99(6) 13_466 5
Al Ge2 Tm 71.5(6) 9_566 5_455
Al Ge2 Tm 71.5(6) 9_565 5_455
Al Ge2 Tm 74.8(7) 5_455 5_455
Al Ge2 Tm 157.9(8) 5 5_455
Ge2 Ge2 Tm 63.07(4) 13_465 5_455
Ge2 Ge2 Tm 119.99(6) 13_566 5_455
Ge2 Ge2 Tm 119.99(6) 13_565 5_455
Ge2 Ge2 Tm 63.07(4) 13_466 5_455
Tm Ge2 Tm 83.01(4) 5 5_455
Al Ge2 Tm 154.5(8) 9_566 9_565
Al Ge2 Tm 75.6(8) 9_565 9_565
Al Ge2 Tm 70.0(6) 5_455 9_565
Al Ge2 Tm 70.0(6) 5 9_565
Ge2 Ge2 Tm 62.25(4) 13_465 9_565
Ge2 Ge2 Tm 114.65(6) 13_566 9_565
Ge2 Ge2 Tm 62.25(4) 13_565 9_565
Ge2 Ge2 Tm 114.65(6) 13_466 9_565
Tm Ge2 Tm 125.329(12) 5 9_565
Tm Ge2 Tm 125.329(12) 5_455 9_565
Al Ge2 Tm 75.6(8) 9_566 9_566
Al Ge2 Tm 154.5(8) 9_565 9_566
Al Ge2 Tm 70.0(6) 5_455 9_566
Al Ge2 Tm 70.0(6) 5 9_566
Ge2 Ge2 Tm 114.65(6) 13_465 9_566
Ge2 Ge2 Tm 62.25(4) 13_566 9_566
Ge2 Ge2 Tm 114.65(6) 13_565 9_566
Ge2 Ge2 Tm 62.25(4) 13_466 9_566
Tm Ge2 Tm 125.329(12) 5 9_566
Tm Ge2 Tm 125.329(12) 5_455 9_566
Tm Ge2 Tm 78.91(4) 9_565 9_566
Ge2 Al Ge2 129.9(16) 9_566 9_565
Ge2 Al Ge1 115.1(8) 9_566 .
Ge2 Al Ge1 115.1(8) 9_565 .
Ge2 Al Ge2 79.2(6) 9_566 5_545
Ge2 Al Ge2 79.2(6) 9_565 5_545
Ge1 Al Ge2 116.4(7) . 5_545
Ge2 Al Ge2 79.2(6) 9_566 5_445
Ge2 Al Ge2 79.2(6) 9_565 5_445
Ge1 Al Ge2 116.4(7) . 5_445
Ge2 Al Ge2 127.3(15) 5_545 5_445
Ge2 Al Tm 138.71(8) 9_566 13_455
Ge2 Al Tm 67.67(18) 9_565 13_455
Ge1 Al Tm 64.0(5) . 13_455
Ge2 Al Tm 140.70(3) 5_545 13_455
Ge2 Al Tm 67.39(16) 5_445 13_455
Ge2 Al Tm 67.67(18) 9_566 13_556
Ge2 Al Tm 138.71(8) 9_565 13_556
Ge1 Al Tm 64.0(5) . 13_556
Ge2 Al Tm 67.39(15) 5_545 13_556
Ge2 Al Tm 140.70(3) 5_445 13_556
Tm Al Tm 128.0(11) 13_455 13_556
Ge2 Al Tm 67.67(18) 9_566 13_456
Ge2 Al Tm 138.71(8) 9_565 13_456
Ge1 Al Tm 64.0(5) . 13_456
Ge2 Al Tm 140.70(3) 5_545 13_456
Ge2 Al Tm 67.39(16) 5_445 13_456
Tm Al Tm 77.3(4) 13_455 13_456
Tm Al Tm 80.5(4) 13_556 13_456
Ge2 Al Tm 138.71(8) 9_566 13
Ge2 Al Tm 67.67(18) 9_565 13
Ge1 Al Tm 64.0(5) . 13
Ge2 Al Tm 67.39(16) 5_545 13
Ge2 Al Tm 140.70(3) 5_445 13
Tm Al Tm 80.5(4) 13_455 13
Tm Al Tm 77.3(4) 13_556 13
Tm Al Tm 128.0(11) 13_456 13
Ge2 Al Tm 64.9(8) 9_566 .
Ge2 Al Tm 64.9(8) 9_565 .
Ge1 Al Tm 180.0 . .
Ge2 Al Tm 63.6(7) 5_545 .
Ge2 Al Tm 63.6(7) 5_445 .
Tm Al Tm 116.0(5) 13_455 .
Tm Al Tm 116.0(5) 13_556 .
Tm Al Tm 116.0(5) 13_456 .
Tm Al Tm 116.0(5) 13 .

loop_
_geom_bond_atom_site_label_1
_geom_bond_atom_site_label_2
_geom_bond_distance
_geom_bond_site_symmetry_2
Tm Ge1 2.9207(6) 13_556
Tm Ge1 2.9207(6) 13_455
Tm Ge1 2.9207(6) 13_456
Tm Ge1 2.9207(6) 13
Tm Ge2 3.0447(12) 5_445
Tm Ge2 3.0447(12) 5_545
Tm Ge2 3.0673(13) 9_565
Tm Ge2 3.0673(13) 9_566
Tm Al 3.122(14) 13_455
Tm Al 3.122(14) 13_556
Tm Al 3.122(14) 13_456
Tm Al 3.122(14) 13
Ge1 Al 2.18(3) .
Ge1 Ge1 2.5625(18) 9
Ge1 Ge1 2.5625(18) 9_556
Ge1 Tm 2.9207(6) 13_556
Ge1 Tm 2.9207(6) 13_455
Ge1 Tm 2.9207(6) 13
Ge1 Tm 2.9207(6) 13_456
Ge1 Tm 3.1941(13) 5_445
Ge1 Tm 3.1941(13) 5_545
Ge2 Al 2.152(14) 9_566
Ge2 Al 2.152(14) 9_565
Ge2 Al 2.252(15) 5_455
Ge2 Al 2.252(15) 5
Ge2 Ge2 2.8068(5) 13_465
Ge2 Ge2 2.8068(5) 13_566
Ge2 Ge2 2.8068(5) 13_565
Ge2 Ge2 2.8068(5) 13_466
Ge2 Tm 3.0448(12) 5
Ge2 Tm 3.0448(12) 5_455
Ge2 Tm 3.0673(13) 9_565
Ge2 Tm 3.0673(13) 9_566
Al Ge2 2.152(14) 9_566
Al Ge2 2.152(14) 9_565
Al Ge2 2.252(15) 5_545
Al Ge2 2.252(15) 5_445
Al Tm 3.122(14) 13_455
Al Tm 3.122(14) 13_556
Al Tm 3.122(14) 13_456
Al Tm 3.122(14) 13
